data_7112643
loop_
_publ_author_name
'Michael J. Waring'
'David M. Andrews'
'Paul F. Faulder'
'Vikki Flemington'
'Jennifer C. McKelvie'
'Sarita Maman'
'Marian Preston'
'Piotr Raubo'
'Graeme R. Robb'
'Karen Roberts'
'Rachel Rowlinson'
'James M. Smith'
'Martin E. Swarbrick'
'Iris Treinies'
'Jon J. G. Winter'
'Robert J. Wood'

_publ_section_title
;
 Potent, selective small molecule inhibitors of type III
 phosphatidylinositol-4-kinase alpha- but not beta-inhibit the
 phosphatidylinositol signaling cascade and cancer cell proliferation
;
_journal_name_full Chem.Commun.
_journal_page_first 5388
_journal_paper_doi 10.1039/C3CC48391F
_journal_volume 50
_journal_year 2014
_chemical_absolute_configuration ad
_chemical_compound_source AstraZeneca
_chemical_formula_moiety 'C23 H25 N5 O4 S2, C3 H6 O, 0.5(H2 O) '
_chemical_formula_sum 'C26 H32 N5 O5.5 S2'
_chemical_formula_weight 566.68
_chemical_name_systematic
;
 ?
;
_space_group_crystal_system orthorhombic
_space_group_IT_number 19
_space_group_name_Hall 'P 2ac 2ab'
_space_group_name_H-M_alt 'P 21 21 21'
_symmetry_space_group_name_Hall 'P 2ac 2ab'
_symmetry_space_group_name_H-M 'P 21 21 21'
_atom_sites_solution_hydrogens mixed
_audit_creation_method SHELXL-2013
_cell_angle_alpha 90
_cell_angle_beta 90
_cell_angle_gamma 90
_cell_formula_units_Z 8
_cell_length_a 7.6067(5)
_cell_length_b 16.4862(12)
_cell_length_c 43.712(3)
_cell_measurement_reflns_used 42714
_cell_measurement_temperature 100(2)
_cell_measurement_theta_max 25.242
_cell_measurement_theta_min 2.949
_cell_volume 5481.7(7)
_computing_cell_refinement
;
CrystalClear-SM Expert 3.1 (Rigaku, 2013)
;
_computing_data_collection
;
CrystalClear-SM Expert 3.1 (Rigaku, 2013)
;
_computing_data_reduction
;
CrystalClear-SM Expert 3.1 (Rigaku, 2013)
;
_computing_molecular_graphics
;
Images generated using CrystalMaker: a crystal and molecular 
structures program for Mac and Windows. CrystalMaker Software Ltd, 
Oxford, England (www.crystalmaker.com)
;
_computing_publication_material 'WINGX (Farrugia, 2013)'
_computing_structure_refinement 'SHELXL-2013 (Sheldrick, 2013)'
_computing_structure_solution 'SHELXS-2013 (Sheldrick, 2013)'
_diffrn_ambient_temperature 100(2)
_diffrn_detector 'CCD plate'
_diffrn_detector_area_resol_mean 28.5714
_diffrn_detector_type 'Rigaku HG Saturn724+ (2x2 bin mode)'
_diffrn_measured_fraction_theta_full 0.974
_diffrn_measured_fraction_theta_max 0.996
_diffrn_measurement_device 'four-circle \k diffractometer'
_diffrn_measurement_device_type 'Rigaku AFC12 (Right)'
_diffrn_measurement_method 'profile data from \w-scans'
_diffrn_measurement_specimen_support 'MiTeGen MicroMesh'
_diffrn_radiation_collimation 'Confocal mirrors, VHF Varimax '
_diffrn_radiation_type MoK\a
_diffrn_radiation_wavelength 0.71073
_diffrn_reflns_av_R_equivalents 0.0393
_diffrn_reflns_av_unetI/netI 0.0328
_diffrn_reflns_Laue_measured_fraction_full 0.974
_diffrn_reflns_Laue_measured_fraction_max 0.996
_diffrn_reflns_limit_h_max 9
_diffrn_reflns_limit_h_min -9
_diffrn_reflns_limit_k_max 18
_diffrn_reflns_limit_k_min -19
_diffrn_reflns_limit_l_max 52
_diffrn_reflns_limit_l_min -52
_diffrn_reflns_number 42714
_diffrn_reflns_point_group_measured_fraction_full 0.970
_diffrn_reflns_point_group_measured_fraction_max 0.992
_diffrn_reflns_theta_full 25.242
_diffrn_reflns_theta_max 25.027
_diffrn_reflns_theta_min 2.949
_diffrn_source 'Rotating Anode'
_diffrn_source_current 55.0
_diffrn_source_power 2.475
_diffrn_source_voltage 45.0
_exptl_absorpt_coefficient_mu 0.242
_exptl_absorpt_process_details
;
Jacobson, R. (1998). REQAB. Private communication to the 
Rigaku Corporation, Tokyo, Japan.
;
_exptl_crystal_colour Colourless
_exptl_crystal_density_diffrn 1.373
_exptl_crystal_description Plate
_exptl_crystal_F_000 2392
_exptl_crystal_size_max 0.180
_exptl_crystal_size_mid 0.070
_exptl_crystal_size_min 0.060
_refine_diff_density_max 1.392
_refine_diff_density_min -0.552
_refine_diff_density_rms 0.073
_refine_ls_abs_structure_details
;
 Flack x determined using 3711 quotients [(I+)-(I-)]/[(I+)+(I-)]
 (Parsons and Flack (2004), Acta Cryst. A60, s61).
;
_refine_ls_abs_structure_Flack 0.01(2)
_refine_ls_extinction_method none
_refine_ls_goodness_of_fit_ref 1.115
_refine_ls_hydrogen_treatment mixed
_refine_ls_matrix_type full
_refine_ls_number_parameters 703
_refine_ls_number_reflns 9609
_refine_ls_number_restraints 675
_refine_ls_restrained_S_all 1.078
_refine_ls_R_factor_all 0.0594
_refine_ls_R_factor_gt 0.0569
_refine_ls_shift/su_max 0.083
_refine_ls_shift/su_mean 0.004
_refine_ls_structure_factor_coef Fsqd
_refine_ls_weighting_details 'w=1/[\s^2^(Fo^2^)+(0.0669P)^2^+8.5498P] where P=(Fo^2^+2Fc^2^)/3'
_refine_ls_weighting_scheme calc
_refine_ls_wR_factor_gt 0.1495
_refine_ls_wR_factor_ref 0.1517
_reflns_Friedel_coverage 0.762
_reflns_Friedel_fraction_full 0.965
_reflns_Friedel_fraction_max 0.988
_reflns_number_gt 9238
_reflns_number_total 9609
_reflns_threshold_expression 'I > 2\s(I)'
_cod_depositor_comments
;

2017-03-06
Z value and formula fixed to values more according to usual
chemical conventions.                 miguel
;
_cod_original_formula_sum 'C52 H64 N10 O11 S4'
_cod_original_formula_weight 1133.37
_cod_original_formula_moiety '2(C23 H25 N5 O4 S2), 2(C3 H6 O), H2 O '
_cod_original_formula_units_Z 4
_cod_data_source_file c3cc48391f.txt
_cod_data_source_block 2013scas0087
_cod_database_code 7112643
_shelx_space_group_comment
;
The symmetry employed for this shelxl refinement is uniquely defined
by the following loop, which should always be used as a source of
symmetry information in preference to the above space-group names.
They are only intended as comments.
;
_shelx_estimated_absorpt_t_min 0.958
_shelx_estimated_absorpt_t_max 0.986
_shelxl_version_number 2013-3

loop_
_space_group_symop_operation_xyz
'x, y, z'
'-x+1/2, -y, z+1/2'
'x+1/2, -y+1/2, -z'
'-x, y+1/2, -z+1/2'

loop_
_atom_site_label
_atom_site_type_symbol
_atom_site_fract_x
_atom_site_fract_y
_atom_site_fract_z
_atom_site_U_iso_or_equiv
_atom_site_adp_type
_atom_site_occupancy
_atom_site_site_symmetry_order
_atom_site_calc_flag
_atom_site_refinement_flags_posn
_atom_site_refinement_flags_adp
S101 S 0.3141(2) 0.42438(9) 0.80020(3) 0.0308(3) Uani 1 1 d . U
S102 S 0.48681(19) 0.41253(8) 0.90114(3) 0.0248(3) Uani 1 1 d . U
O101 O 0.2475(7) 0.4465(3) 0.77023(9) 0.0397(11) Uani 1 1 d . U
O102 O 0.4892(7) 0.4484(3) 0.80825(9) 0.0388(10) Uani 1 1 d . U
O103 O 0.5181(6) 0.5735(2) 0.91642(8) 0.0338(10) Uani 1 1 d . U
O104 O 0.8997(6) 0.6456(3) 0.94030(10) 0.0418(11) Uani 1 1 d . U
N101 N 0.2926(7) 0.3261(3) 0.80103(10) 0.0314(11) Uani 1 1 d . U
H801 H 0.2528 0.3025 0.7844 0.038 Uiso 1 1 calc R U
N102 N 0.3949(6) 0.3109(3) 0.85114(10) 0.0250(10) Uani 1 1 d . U
N103 N 0.5963(6) 0.3444(3) 0.95082(10) 0.0235(10) Uani 1 1 d . U
N104 N 0.5780(6) 0.4863(3) 0.95515(10) 0.0253(10) Uani 1 1 d . U
H804 H 0.6042 0.4825 0.9747 0.030 Uiso 1 1 calc R U
N105 N 0.6372(7) 0.7056(3) 0.94974(11) 0.0313(11) Uani 1 1 d . U
C101 C -0.0108(9) 0.4428(3) 0.82671(12) 0.0319(13) Uani 1 1 d . U
H101 H -0.0530 0.4087 0.8108 0.038 Uiso 1 1 calc R U
C102 C -0.1245(9) 0.4719(4) 0.84849(14) 0.0362(14) Uani 1 1 d . U
H102 H -0.2455 0.4577 0.8477 0.043 Uiso 1 1 calc R U
C103 C -0.0632(9) 0.5219(4) 0.87166(13) 0.0364(14) Uani 1 1 d . U
H103 H -0.1419 0.5412 0.8869 0.044 Uiso 1 1 calc R U
C104 C 0.1131(10) 0.5439(4) 0.87265(13) 0.0352(14) Uani 1 1 d . U
H104 H 0.1536 0.5795 0.8882 0.042 Uiso 1 1 calc R U
C105 C 0.2307(9) 0.5140(3) 0.85102(12) 0.0325(13) Uani 1 1 d . U
H105 H 0.3518 0.5278 0.8519 0.039 Uiso 1 1 calc R U
C106 C 0.1672(9) 0.4635(3) 0.82801(12) 0.0289(12) Uani 1 1 d . U
C107 C 0.3323(8) 0.2753(3) 0.82615(11) 0.0236(11) Uani 1 1 d . U
C108 C 0.3031(8) 0.1925(4) 0.82305(13) 0.0313(13) Uani 1 1 d . U
H108 H 0.2557 0.1704 0.8048 0.038 Uiso 1 1 calc R U
C109 C 0.3454(9) 0.1438(4) 0.84754(14) 0.0331(13) Uani 1 1 d . U
H109 H 0.3290 0.0867 0.8463 0.040 Uiso 1 1 calc R U
C110 C 0.4122(8) 0.1782(4) 0.87401(13) 0.0303(13) Uani 1 1 d . U
H110 H 0.4417 0.1450 0.8910 0.036 Uiso 1 1 calc R U
C111 C 0.4356(7) 0.2621(3) 0.87539(12) 0.0225(11) Uani 1 1 d . U
C112 C 0.4979(7) 0.3065(3) 0.90240(12) 0.0226(11) Uani 1 1 d . U
C113 C 0.5599(7) 0.2817(3) 0.93034(12) 0.0239(11) Uani 1 1 d . U
C114 C 0.5910(8) 0.1971(3) 0.94124(13) 0.0294(13) Uani 1 1 d . U
H11X H 0.4798 0.1736 0.9483 0.044 Uiso 1 1 calc R U
H11Y H 0.6756 0.1979 0.9581 0.044 Uiso 1 1 calc R U
H11Z H 0.6379 0.1644 0.9244 0.044 Uiso 1 1 calc R U
C115 C 0.5605(7) 0.4148(3) 0.93866(11) 0.0246(11) Uani 1 1 d . U
C116 C 0.5573(8) 0.5624(3) 0.94313(12) 0.0262(12) Uani 1 1 d . U
C117 C 0.5873(8) 0.6316(3) 0.96643(12) 0.0266(12) Uani 1 1 d . U
H117 H 0.6906 0.6158 0.9793 0.032 Uiso 1 1 calc R U
C118 C 0.4340(9) 0.6452(4) 0.98809(13) 0.0323(13) Uani 1 1 d . U
H11A H 0.4756 0.6762 1.0061 0.039 Uiso 1 1 calc R U
H11B H 0.3905 0.5921 0.9954 0.039 Uiso 1 1 calc R U
C119 C 0.2828(10) 0.6912(4) 0.97311(16) 0.0421(15) Uani 1 1 d . U
H11C H 0.2344 0.6593 0.9559 0.051 Uiso 1 1 calc R U
H11D H 0.1877 0.7006 0.9882 0.051 Uiso 1 1 calc R U
C120 C 0.3536(11) 0.7721(4) 0.96150(16) 0.0455(17) Uani 1 1 d . U
H12A H 0.2568 0.8037 0.9522 0.055 Uiso 1 1 calc R U
H12B H 0.4014 0.8037 0.9789 0.055 Uiso 1 1 calc R U
C121 C 0.4955(10) 0.7584(4) 0.93820(15) 0.0408(15) Uani 1 1 d . U
H12C H 0.4433 0.7334 0.9197 0.049 Uiso 1 1 calc R U
H12D H 0.5461 0.8114 0.9322 0.049 Uiso 1 1 calc R U
C122 C 0.7993(10) 0.7035(4) 0.93611(14) 0.0372(14) Uani 1 1 d . U
C123 C 0.8524(11) 0.7742(4) 0.91620(16) 0.0483(18) Uani 1 1 d . U
H12E H 0.9791 0.7718 0.9123 0.072 Uiso 1 1 calc R U
H12F H 0.8238 0.8251 0.9266 0.072 Uiso 1 1 calc R U
H12G H 0.7887 0.7715 0.8967 0.072 Uiso 1 1 calc R U
S201 S 1.0488(2) 1.02123(9) 0.94729(3) 0.0279(3) Uani 1 1 d . U
S202 S 0.8460(2) 1.01812(9) 0.84674(3) 0.0314(3) Uani 1 1 d . U
O201 O 1.1250(6) 1.0064(2) 0.97721(8) 0.0321(9) Uani 1 1 d . U
O202 O 0.8762(6) 0.9916(3) 0.94089(9) 0.0350(10) Uani 1 1 d . U
O203 O 0.8040(8) 0.8584(3) 0.83664(9) 0.0457(13) Uani 1 1 d . U
O204 O 0.8969(7) 0.7445(3) 0.74579(9) 0.0382(11) Uani 1 1 d . U
N201 N 1.0599(7) 1.1193(3) 0.94387(10) 0.0291(11) Uani 1 1 d . U
H701 H 1.0979 1.1465 0.9599 0.035 Uiso 1 1 calc R U
N202 N 0.9512(7) 1.1260(3) 0.89384(10) 0.0260(10) Uani 1 1 d . U
N203 N 0.7310(7) 1.0788(3) 0.79614(10) 0.0291(10) Uani 1 1 d . U
N204 N 0.7240(7) 0.9368(3) 0.79637(10) 0.0310(11) Uani 1 1 d . U
H704 H 0.6859 0.9372 0.7774 0.037 Uiso 1 1 calc R U
N205 N 0.8074(7) 0.7234(3) 0.79462(10) 0.0285(10) Uani 1 1 d . U
C201 C 1.3736(9) 0.9964(3) 0.92276(12) 0.0303(13) Uani 1 1 d . U
H201 H 1.4161 1.0273 0.9395 0.036 Uiso 1 1 calc R U
C202 C 1.4902(9) 0.9656(3) 0.90076(14) 0.0341(13) Uani 1 1 d . U
H202 H 1.6130 0.9751 0.9026 0.041 Uiso 1 1 calc R U
C203 C 1.4255(9) 0.9216(4) 0.87649(14) 0.0368(14) Uani 1 1 d . U
H203 H 1.5041 0.9026 0.8612 0.044 Uiso 1 1 calc R U
C204 C 1.2496(10) 0.9047(4) 0.87399(13) 0.0361(14) Uani 1 1 d . U
H204 H 1.2085 0.8723 0.8575 0.043 Uiso 1 1 calc R U
C205 C 1.1304(9) 0.9348(3) 0.89550(12) 0.0314(13) Uani 1 1 d . U
H205 H 1.0082 0.9240 0.8936 0.038 Uiso 1 1 calc R U
C206 C 1.1936(9) 0.9806(3) 0.91961(12) 0.0284(12) Uani 1 1 d . U
C207 C 1.0148(8) 1.1651(3) 0.91778(12) 0.0264(12) Uani 1 1 d . U
C208 C 1.0415(8) 1.2493(3) 0.91904(13) 0.0295(12) Uani 1 1 d . U
H208 H 1.0866 1.2750 0.9368 0.035 Uiso 1 1 calc R U
C209 C 0.9991(9) 1.2928(4) 0.89315(13) 0.0325(13) Uani 1 1 d . U
H209 H 1.0164 1.3499 0.8929 0.039 Uiso 1 1 calc R U
C210 C 0.9320(8) 1.2548(3) 0.86761(13) 0.0302(13) Uani 1 1 d . U
H210 H 0.9019 1.2852 0.8499 0.036 Uiso 1 1 calc R U
C211 C 0.9090(8) 1.1707(3) 0.86836(12) 0.0252(11) Uani 1 1 d . U
C212 C 0.8441(8) 1.1233(3) 0.84282(12) 0.0264(12) Uani 1 1 d . U
C213 C 0.7774(8) 1.1436(3) 0.81451(12) 0.0247(11) Uani 1 1 d . U
C214 C 0.7502(9) 1.2271(3) 0.80132(14) 0.0319(13) Uani 1 1 d . U
H21M H 0.6892 1.2612 0.8163 0.048 Uiso 1 1 calc R U
H21N H 0.6794 1.2231 0.7827 0.048 Uiso 1 1 calc R U
H21O H 0.8646 1.2512 0.7964 0.048 Uiso 1 1 calc R U
C215 C 0.7603(9) 1.0108(4) 0.81028(12) 0.0287(12) Uani 1 1 d . U
C216 C 0.7440(9) 0.8633(3) 0.81057(12) 0.0300(13) Uani 1 1 d . U
C217 C 0.6794(8) 0.7903(3) 0.79252(12) 0.0300(12) Uani 1 1 d . U
H217 H 0.6695 0.8066 0.7705 0.036 Uiso 1 1 calc R U
C218 C 0.4980(9) 0.7630(4) 0.80344(15) 0.0392(14) Uani 1 1 d . U
H21A H 0.4206 0.8111 0.8051 0.047 Uiso 1 1 calc R U
H21B H 0.4465 0.7262 0.7880 0.047 Uiso 1 1 calc R U
C219 C 0.5022(9) 0.7197(4) 0.83420(15) 0.0396(14) Uani 1 1 d . U
H21C H 0.3838 0.6983 0.8390 0.047 Uiso 1 1 calc R U
H21D H 0.5356 0.7585 0.8505 0.047 Uiso 1 1 calc R U
C220 C 0.6340(9) 0.6501(4) 0.83331(14) 0.0358(14) Uani 1 1 d . U
H22A H 0.6403 0.6245 0.8538 0.043 Uiso 1 1 calc R U
H22B H 0.5930 0.6086 0.8186 0.043 Uiso 1 1 calc R U
C221 C 0.8155(9) 0.6787(4) 0.82409(12) 0.0303(13) Uani 1 1 d . U
H22C H 0.8639 0.7145 0.8402 0.036 Uiso 1 1 calc R U
H22D H 0.8947 0.6314 0.8220 0.036 Uiso 1 1 calc R U
C222 C 0.9128(9) 0.7073(4) 0.77047(12) 0.0313(13) Uani 1 1 d . U
C223 C 1.0544(11) 0.6434(5) 0.77385(15) 0.050(2) Uani 1 1 d . U
H22E H 1.1263 0.6420 0.7553 0.075 Uiso 1 1 calc R U
H22F H 0.9996 0.5903 0.7770 0.075 Uiso 1 1 calc R U
H22G H 1.1289 0.6567 0.7914 0.075 Uiso 1 1 calc R U
O301 O 0.3062(19) 0.9667(7) 0.80275(18) 0.144(4) Uani 1 1 d . U
C301 C 0.3359(17) 1.0416(6) 0.7565(2) 0.085(3) Uani 1 1 d . U
H30A H 0.2481 1.0851 0.7572 0.127 Uiso 1 1 calc R U
H30B H 0.3543 1.0247 0.7353 0.127 Uiso 1 1 calc R U
H30C H 0.4470 1.0614 0.7651 0.127 Uiso 1 1 calc R U
C302 C 0.2693(17) 0.9676(7) 0.7758(3) 0.091(3) Uani 1 1 d . U
C303 C 0.1780(19) 0.9051(7) 0.7601(4) 0.126(6) Uani 1 1 d . U
H30D H 0.2597 0.8760 0.7467 0.189 Uiso 1 1 calc R U
H30E H 0.0834 0.9289 0.7478 0.189 Uiso 1 1 calc R U
H30F H 0.1279 0.8672 0.7750 0.189 Uiso 1 1 calc R U
O401 O 0.2170(7) 0.3706(3) 0.98079(12) 0.0501(12) Uani 1 1 d . U
C401 C 0.0649(10) 0.4813(5) 1.00348(15) 0.0528(19) Uani 1 1 d . U
H40A H 0.1462 0.4749 1.0207 0.079 Uiso 1 1 calc R U
H40B H -0.0530 0.4638 1.0097 0.079 Uiso 1 1 calc R U
H40C H 0.0613 0.5385 0.9973 0.079 Uiso 1 1 calc R U
C402 C 0.1259(8) 0.4310(4) 0.97729(13) 0.0322(13) Uani 1 1 d . U
C403 C 0.0662(11) 0.4577(4) 0.94599(14) 0.0480(18) Uani 1 1 d . U
H40D H 0.1521 0.4402 0.9307 0.072 Uiso 1 1 calc R U
H40E H 0.0560 0.5170 0.9455 0.072 Uiso 1 1 calc R U
H40F H -0.0484 0.4334 0.9414 0.072 Uiso 1 1 calc R U
O1W O 0.2392(6) 0.1965(3) 0.99064(10) 0.0328(9) Uiso 1 1 d D .
H901 H 0.338(5) 0.183(4) 0.9972(16) 0.049 Uiso 1 1 d D U
H902 H 0.212(8) 0.245(2) 0.9933(16) 0.049 Uiso 1 1 d D U

loop_
_atom_site_aniso_label
_atom_site_aniso_U_11
_atom_site_aniso_U_22
_atom_site_aniso_U_33
_atom_site_aniso_U_23
_atom_site_aniso_U_13
_atom_site_aniso_U_12
S101 0.0474(9) 0.0287(7) 0.0163(6) 0.0012(5) -0.0019(6) -0.0117(7)
S102 0.0361(8) 0.0201(6) 0.0181(6) 0.0012(5) -0.0033(5) -0.0036(6)
O101 0.065(3) 0.037(2) 0.0176(19) 0.0057(17) -0.0047(19) -0.012(2)
O102 0.049(3) 0.040(2) 0.028(2) -0.0005(18) 0.0000(19) -0.016(2)
O103 0.052(3) 0.026(2) 0.0228(19) 0.0039(16) -0.0076(18) -0.001(2)
O104 0.043(3) 0.037(3) 0.045(3) 0.000(2) 0.001(2) -0.001(2)
N101 0.047(3) 0.030(2) 0.017(2) -0.0031(19) -0.005(2) -0.007(2)
N102 0.029(3) 0.026(2) 0.020(2) -0.0015(18) 0.0005(19) -0.003(2)
N103 0.029(2) 0.021(2) 0.021(2) -0.0005(17) -0.0011(19) -0.0013(19)
N104 0.038(3) 0.020(2) 0.018(2) -0.0005(17) -0.0058(18) -0.003(2)
N105 0.049(3) 0.018(2) 0.028(2) 0.0038(19) -0.003(2) 0.000(2)
C101 0.048(3) 0.024(3) 0.024(3) 0.003(2) -0.007(2) -0.004(3)
C102 0.042(4) 0.029(3) 0.038(3) 0.011(3) -0.003(3) 0.000(3)
C103 0.056(4) 0.025(3) 0.028(3) 0.003(2) -0.003(3) 0.012(3)
C104 0.060(4) 0.024(3) 0.021(3) 0.001(2) -0.006(3) 0.003(3)
C105 0.052(4) 0.019(3) 0.026(3) 0.006(2) -0.011(3) -0.006(3)
C106 0.048(3) 0.020(3) 0.019(2) 0.0067(19) -0.006(2) -0.005(2)
C107 0.028(3) 0.025(3) 0.018(2) -0.004(2) 0.006(2) -0.002(2)
C108 0.037(3) 0.029(3) 0.028(3) -0.008(2) -0.004(2) -0.003(3)
C109 0.041(4) 0.020(3) 0.038(3) 0.000(2) -0.001(3) -0.002(3)
C110 0.037(3) 0.025(3) 0.029(3) 0.002(2) -0.003(2) 0.001(3)
C111 0.026(3) 0.022(3) 0.020(2) -0.001(2) 0.002(2) 0.000(2)
C112 0.025(3) 0.022(3) 0.022(2) 0.002(2) 0.002(2) -0.005(2)
C113 0.027(3) 0.023(3) 0.022(2) -0.003(2) 0.002(2) -0.002(2)
C114 0.039(3) 0.023(3) 0.026(3) 0.000(2) -0.002(2) 0.000(3)
C115 0.031(3) 0.025(3) 0.017(2) 0.001(2) 0.000(2) 0.000(2)
C116 0.033(3) 0.025(3) 0.021(3) 0.001(2) -0.004(2) -0.001(2)
C117 0.040(3) 0.016(3) 0.024(3) 0.003(2) -0.005(2) 0.000(2)
C118 0.046(4) 0.024(3) 0.027(3) 0.000(2) 0.001(2) 0.000(3)
C119 0.044(4) 0.040(4) 0.042(4) -0.002(3) -0.001(3) 0.011(3)
C120 0.058(4) 0.032(3) 0.046(4) 0.003(3) -0.005(3) 0.012(3)
C121 0.062(4) 0.024(3) 0.036(3) 0.008(2) -0.007(3) 0.005(3)
C122 0.052(4) 0.030(3) 0.030(3) 0.001(2) -0.004(3) -0.008(3)
C123 0.067(5) 0.037(4) 0.041(4) 0.004(3) 0.010(3) -0.014(4)
S201 0.0418(9) 0.0223(7) 0.0194(6) 0.0016(5) 0.0034(6) -0.0032(6)
S202 0.0554(10) 0.0206(7) 0.0183(6) 0.0017(5) -0.0032(6) -0.0034(7)
O201 0.050(3) 0.026(2) 0.0205(18) 0.0033(15) 0.0013(18) -0.0002(19)
O202 0.043(2) 0.032(2) 0.030(2) 0.0008(17) 0.0065(18) -0.010(2)
O203 0.089(4) 0.024(2) 0.024(2) 0.0030(16) -0.016(2) -0.003(2)
O204 0.060(3) 0.035(2) 0.0193(19) 0.0062(17) 0.0014(19) 0.010(2)
N201 0.045(3) 0.022(2) 0.020(2) -0.0021(18) 0.000(2) -0.002(2)
N202 0.038(3) 0.019(2) 0.021(2) -0.0002(17) 0.0018(19) -0.002(2)
N203 0.040(3) 0.023(2) 0.025(2) 0.0001(18) 0.000(2) 0.002(2)
N204 0.049(3) 0.026(2) 0.018(2) 0.0000(18) -0.005(2) 0.005(2)
N205 0.044(3) 0.019(2) 0.022(2) 0.0010(18) -0.004(2) 0.007(2)
C201 0.053(4) 0.019(3) 0.019(2) 0.004(2) 0.002(2) -0.003(3)
C202 0.043(4) 0.025(3) 0.035(3) 0.004(2) 0.003(3) 0.007(3)
C203 0.054(4) 0.028(3) 0.028(3) 0.005(2) 0.005(3) 0.014(3)
C204 0.065(4) 0.021(3) 0.023(3) -0.002(2) -0.002(3) 0.011(3)
C205 0.049(4) 0.020(3) 0.026(3) 0.004(2) 0.000(2) 0.000(3)
C206 0.051(4) 0.015(2) 0.019(2) 0.004(2) 0.007(2) 0.000(3)
C207 0.034(3) 0.023(3) 0.022(2) -0.001(2) 0.006(2) 0.001(2)
C208 0.035(3) 0.024(3) 0.029(3) -0.004(2) 0.002(2) -0.002(2)
C209 0.045(4) 0.021(3) 0.032(3) 0.003(2) -0.001(3) -0.001(3)
C210 0.041(3) 0.022(3) 0.027(3) 0.004(2) -0.002(2) -0.002(2)
C211 0.029(3) 0.024(3) 0.023(3) 0.003(2) 0.004(2) 0.001(2)
C212 0.032(3) 0.023(3) 0.025(2) -0.001(2) 0.006(2) -0.001(2)
C213 0.028(3) 0.023(3) 0.023(3) 0.000(2) 0.007(2) -0.002(2)
C214 0.041(3) 0.026(3) 0.029(3) 0.003(2) -0.005(3) 0.000(3)
C215 0.043(4) 0.024(3) 0.019(2) 0.001(2) 0.003(2) 0.003(3)
C216 0.044(4) 0.024(3) 0.022(3) 0.001(2) -0.001(2) 0.006(3)
C217 0.042(3) 0.024(3) 0.024(3) 0.003(2) -0.003(2) 0.008(2)
C218 0.041(4) 0.034(3) 0.043(3) -0.001(3) -0.006(3) 0.004(3)
C219 0.037(4) 0.037(3) 0.045(3) 0.006(3) 0.004(3) -0.002(3)
C220 0.050(4) 0.023(3) 0.035(3) 0.002(2) 0.001(3) -0.001(3)
C221 0.049(4) 0.025(3) 0.018(2) 0.002(2) 0.001(2) 0.008(3)
C222 0.049(4) 0.028(3) 0.017(2) -0.001(2) -0.002(2) 0.003(3)
C223 0.068(5) 0.050(4) 0.032(3) 0.011(3) 0.014(3) 0.031(4)
O301 0.230(12) 0.145(9) 0.057(4) -0.013(5) 0.021(6) -0.040(9)
C301 0.113(9) 0.063(6) 0.079(6) -0.002(4) -0.012(6) 0.024(5)
C302 0.099(8) 0.091(7) 0.083(7) 0.023(5) -0.041(6) 0.007(6)
C303 0.111(10) 0.060(6) 0.207(14) 0.031(7) -0.092(10) -0.019(6)
O401 0.046(3) 0.038(3) 0.067(3) 0.018(2) -0.001(2) 0.002(2)
C401 0.052(4) 0.079(5) 0.028(3) -0.002(3) 0.004(3) -0.001(4)
C402 0.034(3) 0.029(3) 0.033(3) 0.007(2) 0.002(2) -0.008(3)
C403 0.070(5) 0.045(4) 0.029(3) -0.005(3) -0.008(3) 0.014(4)

loop_
_atom_type_symbol
_atom_type_description
_atom_type_scat_dispersion_real
_atom_type_scat_dispersion_imag
_atom_type_scat_source
C C 0.0033 0.0016 'International Tables Vol C Tables 4.2.6.8 and 6.1.1.4'
H H 0.0000 0.0000 'International Tables Vol C Tables 4.2.6.8 and 6.1.1.4'
S S 0.1246 0.1234 'International Tables Vol C Tables 4.2.6.8 and 6.1.1.4'
O O 0.0106 0.0060 'International Tables Vol C Tables 4.2.6.8 and 6.1.1.4'
N N 0.0061 0.0033 'International Tables Vol C Tables 4.2.6.8 and 6.1.1.4'

loop_
_exptl_crystal_face_perp_dist
_exptl_crystal_face_index_h
_exptl_crystal_face_index_k
_exptl_crystal_face_index_l
0.009345 1 0 1
0.019855 -1 0 -1
0.019719 0 0 -1
0.057325 0 0 1
0.025437 -1 1 -1
0.057325 -1 -1 1
0.041317 0 1 0
0.049208 0 1 -1

loop_
_geom_angle_atom_site_label_1
_geom_angle_atom_site_label_2
_geom_angle_atom_site_label_3
_geom_angle
O102 S101 O101 118.5(3)
O102 S101 N101 111.3(3)
O101 S101 N101 103.6(2)
O102 S101 C106 108.4(3)
O101 S101 C106 107.9(3)
N101 S101 C106 106.5(3)
C115 S102 C112 88.6(3)
C107 N101 S101 125.8(4)
C107 N102 C111 117.4(5)
C115 N103 C113 110.9(4)
C116 N104 C115 124.6(4)
C122 N105 C117 115.3(5)
C122 N105 C121 121.6(5)
C117 N105 C121 118.1(5)
C102 C101 C106 119.8(6)
C101 C102 C103 120.2(7)
C102 C103 C104 120.1(6)
C103 C104 C105 120.5(6)
C106 C105 C104 118.7(6)
C105 C106 C101 120.8(6)
C105 C106 S101 119.7(5)
C101 C106 S101 119.6(4)
N102 C107 C108 124.8(5)
N102 C107 N101 117.0(5)
C108 C107 N101 118.1(5)
C109 C108 C107 117.4(5)
C108 C109 C110 119.8(5)
C109 C110 C111 119.3(5)
N102 C111 C110 121.4(5)
N102 C111 C112 113.8(5)
C110 C111 C112 124.8(5)
C113 C112 C111 132.7(5)
C113 C112 S102 110.1(4)
C111 C112 S102 117.2(4)
C112 C113 N103 114.7(5)
C112 C113 C114 128.2(5)
N103 C113 C114 117.2(5)
N103 C115 N104 121.6(5)
N103 C115 S102 115.7(4)
N104 C115 S102 122.7(4)
O103 C116 N104 122.3(5)
O103 C116 C117 123.7(5)
N104 C116 C117 114.0(4)
N105 C117 C118 112.6(5)
N105 C117 C116 108.9(4)
C118 C117 C116 114.0(5)
C117 C118 C119 112.6(5)
C120 C119 C118 108.1(6)
C121 C120 C119 110.4(5)
N105 C121 C120 112.5(5)
O104 C122 N105 120.7(6)
O104 C122 C123 121.1(7)
N105 C122 C123 118.2(6)
O202 S201 O201 119.1(3)
O202 S201 N201 111.7(3)
O201 S201 N201 103.3(2)
O202 S201 C206 108.0(3)
O201 S201 C206 107.7(3)
N201 S201 C206 106.3(3)
C215 S202 C212 88.6(3)
C207 N201 S201 126.4(4)
C207 N202 C211 117.8(5)
C215 N203 C213 110.2(5)
C216 N204 C215 123.8(5)
C222 N205 C217 119.3(5)
C222 N205 C221 123.7(5)
C217 N205 C221 116.9(5)
C206 C201 C202 118.9(6)
C203 C202 C201 119.5(7)
C204 C203 C202 121.1(6)
C203 C204 C205 120.5(6)
C206 C205 C204 118.7(6)
C205 C206 C201 121.1(6)
C205 C206 S201 120.8(5)
C201 C206 S201 118.1(4)
N202 C207 C208 124.5(5)
N202 C207 N201 118.0(5)
C208 C207 N201 117.5(5)
C209 C208 C207 116.6(5)
C208 C209 C210 121.1(5)
C209 C210 C211 118.5(5)
N202 C211 C210 121.4(5)
N202 C211 C212 114.6(5)
C210 C211 C212 124.0(5)
C213 C212 C211 133.3(5)
C213 C212 S202 109.4(4)
C211 C212 S202 117.3(4)
C212 C213 N203 115.3(5)
C212 C213 C214 128.0(5)
N203 C213 C214 116.7(5)
N203 C215 N204 121.0(5)
N203 C215 S202 116.4(4)
N204 C215 S202 122.6(4)
O203 C216 N204 121.3(5)
O203 C216 C217 123.2(5)
N204 C216 C217 115.4(5)
N205 C217 C216 110.3(5)
N205 C217 C218 110.9(5)
C216 C217 C218 111.3(5)
C219 C218 C217 113.3(5)
C218 C219 C220 110.1(5)
C221 C220 C219 111.9(5)
N205 C221 C220 110.3(5)
O204 C222 N205 121.5(6)
O204 C222 C223 119.7(5)
N205 C222 C223 118.8(5)
O301 C302 C303 124.9(13)
O301 C302 C301 117.2(12)
C303 C302 C301 117.8(10)
O401 C402 C401 122.3(6)
O401 C402 C403 121.5(6)
C401 C402 C403 116.2(6)

loop_
_geom_bond_atom_site_label_1
_geom_bond_atom_site_label_2
_geom_bond_distance
S101 O102 1.433(5)
S101 O101 1.451(4)
S101 N101 1.630(5)
S101 C106 1.773(6)
S102 C115 1.734(5)
S102 C112 1.750(5)
O103 C116 1.219(6)
O104 C122 1.236(8)
N101 C107 1.413(7)
N102 C107 1.328(7)
N102 C111 1.366(7)
N103 C115 1.305(7)
N103 C113 1.396(7)
N104 C116 1.369(7)
N104 C115 1.388(7)
N105 C122 1.370(9)
N105 C117 1.472(7)
N105 C121 1.474(8)
C101 C102 1.373(9)
C101 C106 1.398(10)
C102 C103 1.387(9)
C103 C104 1.390(10)
C104 C105 1.391(9)
C105 C106 1.392(8)
C107 C108 1.390(8)
C108 C109 1.377(9)
C109 C110 1.385(8)
C110 C111 1.396(8)
C111 C112 1.468(7)
C112 C113 1.372(7)
C113 C114 1.491(8)
C116 C117 1.547(7)
C117 C118 1.519(8)
C118 C119 1.525(9)
C119 C120 1.524(10)
C120 C121 1.501(10)
C122 C123 1.509(9)
S201 O202 1.428(5)
S201 O201 1.451(4)
S201 N201 1.626(5)
S201 C206 1.768(6)
S202 C215 1.726(6)
S202 C212 1.742(6)
O203 C216 1.231(7)
O204 C222 1.247(7)
N201 C207 1.410(7)
N202 C207 1.320(7)
N202 C211 1.373(7)
N203 C215 1.299(7)
N203 C213 1.382(7)
N204 C216 1.369(7)
N204 C215 1.392(8)
N205 C222 1.352(8)
N205 C217 1.474(7)
N205 C221 1.486(7)
C201 C206 1.400(9)
C201 C202 1.403(9)
C202 C203 1.376(9)
C203 C204 1.371(10)
C204 C205 1.397(9)
C205 C206 1.383(8)
C207 C208 1.405(8)
C208 C209 1.378(8)
C209 C210 1.378(8)
C210 C211 1.399(8)
C211 C212 1.449(8)
C212 C213 1.379(8)
C213 C214 1.506(8)
C216 C217 1.521(8)
C217 C218 1.528(10)
C218 C219 1.523(9)
C219 C220 1.524(9)
C220 C221 1.513(10)
C222 C223 1.514(9)
O301 C302 1.213(12)
C301 C302 1.565(15)
C302 C303 1.418(16)
O401 C402 1.223(8)
C401 C402 1.489(9)
C402 C403 1.507(8)

loop_
_geom_hbond_atom_site_label_D
_geom_hbond_atom_site_label_H
_geom_hbond_atom_site_label_A
_geom_hbond_distance_DH
_geom_hbond_distance_HA
_geom_hbond_distance_DA
_geom_hbond_angle_DHA
_geom_hbond_site_symmetry_A
N101 H801 O204 0.88 1.99 2.842(6) 163.6 4_646
N104 H804 O201 0.88 2.12 2.981(6) 167.3 3_467
C114 H11X O1W 0.98 2.63 3.438(8) 140.0 .
N201 H701 O1W 0.88 1.91 2.767(6) 164.8 1_665
N204 H704 O101 0.88 2.15 2.924(6) 146.9 4_656
C205 H205 S202 0.95 2.85 3.333(6) 112.6 .
C214 H21O O204 0.98 2.59 3.395(8) 139.4 4_756
C221 H22C O203 0.99 2.42 3.014(7) 118.0 .
C301 H30B O102 0.98 2.57 3.486(12) 155.0 4_656
C301 H30C N203 0.98 2.57 3.522(13) 164.7 .
C303 H30E O101 0.98 2.65 3.564(13) 154.6 4_556
C401 H40A O202 0.98 2.49 3.423(9) 159.8 3_467
C401 H40B O201 0.98 2.56 3.457(9) 151.6 3_367
C403 H40D S102 0.98 2.89 3.826(8) 160.0 .
C403 H40E O104 0.98 2.44 3.356(9) 154.9 1_455
O1W H902 O401 0.83(3) 2.15(4) 2.907(6) 152(7) .
